data_7714392
loop_
_publ_author_name
'Moura, Fagner da Silva'
'Sobrinho, Ygor S.'
'Stellet, Carolina'
'Serna, Jilder D. P.'
'Ligiero, Carolina B. P.'
'Yoguim, Maur&#xed;cio I'
'Cukierman, Daphne S.'
'Diniz, Renata'
'Alves, Odivaldo C.'
'Morgon, Nelson H.'
'de Souza, Aguinaldo R.'
'Rey, Nicol&#xe1;s A'

_publ_section_title
;
 Copper(II) complexes of a furan-containing aroylhydrazonic ligand:
 syntheses, structural studies, solution chemistry and interaction with
 HSA.
;
_journal_name_full 'Dalton transactions (Cambridge, England : 2003)'
_journal_paper_doi 10.1039/d3dt02597g
_journal_year 2023
_chemical_absolute_configuration unk
_chemical_formula_moiety 'C13 H12 N2 O3, H2 O'
_chemical_formula_sum 'C13 H14 N2 O4'
_chemical_formula_weight 262.26
_chemical_name_systematic '5-methylsalicylaldehyde 2-furoyl hydrazone'
_space_group_crystal_system orthorhombic
_space_group_IT_number 19
_space_group_name_Hall 'P 2ac 2ab'
_space_group_name_H-M_alt 'P 21 21 21'
_atom_sites_solution_hydrogens mixed
_atom_sites_solution_primary direct
_atom_sites_solution_secondary difmap
_audit_creation_method SHELXL-2019/3
_audit_update_record
;
2023-07-13 deposited with the CCDC.	2023-10-31 downloaded from the CCDC.
;
_cell_angle_alpha 90
_cell_angle_beta 90
_cell_angle_gamma 90
_cell_formula_units_Z 4
_cell_length_a 4.9316(2)
_cell_length_b 12.4514(5)
_cell_length_c 20.7391(9)
_cell_measurement_reflns_used 9720
_cell_measurement_temperature 293(2)
_cell_measurement_theta_max 26.58
_cell_measurement_theta_min 2.56
_cell_volume 1273.49(9)
_computing_cell_refinement 'Bruker SAINT'
_computing_data_collection 'Bruker APEX3'
_computing_data_reduction 'SAINT V8.38A (Bruker AXS Inc., 2017)'
_computing_structure_refinement 'SHELXL-2019/2 (Sheldrick, 2019)'
_computing_structure_solution 'SHELXS-97 (Sheldrick 2008)'
_diffrn_ambient_temperature 293(2)
_diffrn_measured_fraction_theta_full 0.985
_diffrn_measured_fraction_theta_max 0.987
_diffrn_measurement_device_type 'Bruker APEX-4 CCD'
_diffrn_measurement_method '\f and \w scans'
_diffrn_radiation_type MoK\a
_diffrn_radiation_wavelength 0.71073
_diffrn_reflns_av_R_equivalents 0.0428
_diffrn_reflns_av_unetI/netI 0.0199
_diffrn_reflns_Laue_measured_fraction_full 0.985
_diffrn_reflns_Laue_measured_fraction_max 0.987
_diffrn_reflns_limit_h_max 6
_diffrn_reflns_limit_h_min -6
_diffrn_reflns_limit_k_max 15
_diffrn_reflns_limit_k_min -15
_diffrn_reflns_limit_l_max 25
_diffrn_reflns_limit_l_min -25
_diffrn_reflns_number 22889
_diffrn_reflns_point_group_measured_fraction_full 0.989
_diffrn_reflns_point_group_measured_fraction_max 0.990
_diffrn_reflns_theta_full 25.242
_diffrn_reflns_theta_max 26.368
_diffrn_reflns_theta_min 2.556
_diffrn_source 'sealed tube'
_exptl_absorpt_coefficient_mu 0.103
_exptl_absorpt_correction_T_max 0.7454
_exptl_absorpt_correction_T_min 0.6762
_exptl_absorpt_correction_type multi-scan
_exptl_absorpt_process_details 'SADABS-2016/2 - Bruker AXS area detector scaling and absorption correction'
_exptl_crystal_colour colorless
_exptl_crystal_density_diffrn 1.368
_exptl_crystal_description needle
_exptl_crystal_F_000 552
_exptl_crystal_size_max 0.724
_exptl_crystal_size_mid 0.143
_exptl_crystal_size_min 0.123
_refine_diff_density_max 0.147
_refine_diff_density_min -0.150
_refine_diff_density_rms 0.033
_refine_ls_abs_structure_details
;
 Refined as an inversion twin.
;
_refine_ls_abs_structure_Flack -0.2(19)
_refine_ls_extinction_method none
_refine_ls_goodness_of_fit_ref 1.202
_refine_ls_hydrogen_treatment mixed
_refine_ls_matrix_type full
_refine_ls_number_parameters 232
_refine_ls_number_reflns 2577
_refine_ls_number_restraints 238
_refine_ls_restrained_S_all 1.155
_refine_ls_R_factor_all 0.0517
_refine_ls_R_factor_gt 0.0384
_refine_ls_shift/su_max 0.002
_refine_ls_shift/su_mean 0.000
_refine_ls_structure_factor_coef Fsqd
_refine_ls_weighting_details 'w=1/[\s^2^(Fo^2^)+(0.0538P)^2^+0.1744P] where P=(Fo^2^+2Fc^2^)/3'
_refine_ls_weighting_scheme calc
_refine_ls_wR_factor_gt 0.0980
_refine_ls_wR_factor_ref 0.1127
_reflns_Friedel_coverage 0.687
_reflns_Friedel_fraction_full 0.995
_reflns_Friedel_fraction_max 0.995
_reflns_number_gt 2224
_reflns_number_total 2577
_reflns_threshold_expression 'I > 2\s(I)'
_cod_data_source_file d3dt02597g2.cif
_cod_data_source_block h2b2_p212121
_cod_depositor_comments
;
The following automatic conversions were performed:

data item '_exptl_absorpt_correction_type' value 'Multi-scan' was
changed to 'multi-scan' in accordance with the
/home/data/users/saulius/crontab/automatic-downloads/rss-feeds/RSC/lib/dictionaries/cif_core.dic
dictionary named 'cif_core.dic' version 2.4.2 last updated on
2011-04-26.

Automatic conversion script
Id: cif_fix_values 8170 2020-07-09 18:12:32Z antanas 
;
_cod_database_code 7714392
_shelx_shelxl_version_number 2019/3
_shelx_space_group_comment
;
The symmetry employed for this shelxl refinement is uniquely defined
by the following loop, which should always be used as a source of
symmetry information in preference to the above space-group names.
They are only intended as comments.
;
_shelx_estimated_absorpt_t_min 0.929
_shelx_estimated_absorpt_t_max 0.987
_exptl_absorpt_special_details 'Krause, L., Herbst-Irmer, R., Sheldrick G.M. & Stalke D., J. Appl. Cryst. 48 (2015) 3-1'

loop_
_space_group_symop_operation_xyz
'x, y, z'
'-x+1/2, -y, z+1/2'
'-x, y+1/2, -z+1/2'
'x+1/2, -y+1/2, -z'

loop_
_atom_site_label
_atom_site_type_symbol
_atom_site_fract_x
_atom_site_fract_y
_atom_site_fract_z
_atom_site_U_iso_or_equiv
_atom_site_adp_type
_atom_site_occupancy
_atom_site_site_symmetry_order
_atom_site_calc_flag
_atom_site_refinement_flags_posn
_atom_site_refinement_flags_adp
_atom_site_refinement_flags_occupancy
_atom_site_disorder_assembly
_atom_site_disorder_group
O1 O -0.2479(5) 0.71848(16) 0.38709(10) 0.0603(6) Uani 1 1 d D . . . .
O2 O 0.3217(4) 0.70371(14) 0.23232(11) 0.0596(6) Uani 1 1 d . . . . .
N1 N -0.0139(4) 0.57702(17) 0.30390(9) 0.0413(5) Uani 1 1 d . . . . .
N2 N 0.1656(5) 0.53745(16) 0.25879(10) 0.0412(5) Uani 1 1 d D . . . .
C1 C -0.3945(5) 0.6327(2) 0.40656(12) 0.0448(6) Uani 1 1 d . . . . .
C2 C -0.5846(6) 0.6472(3) 0.45507(13) 0.0543(7) Uani 1 1 d . . . . .
H2 H -0.608327 0.715016 0.472962 0.065 Uiso 1 1 calc R U . . .
C3 C -0.7386(6) 0.5627(3) 0.47714(13) 0.0556(7) Uani 1 1 d . . . . .
H3 H -0.864698 0.574707 0.509689 0.067 Uiso 1 1 calc R U . . .
C4 C -0.7103(6) 0.4592(2) 0.45185(12) 0.0496(6) Uani 1 1 d . . . . .
C5 C -0.5201(6) 0.4456(2) 0.40344(12) 0.0467(6) Uani 1 1 d . . . . .
H5 H -0.497997 0.377563 0.385642 0.056 Uiso 1 1 calc R U . . .
C6 C -0.3597(5) 0.5298(2) 0.38014(11) 0.0406(5) Uani 1 1 d . . . . .
C7 C -0.1643(5) 0.5052(2) 0.33051(11) 0.0424(5) Uani 1 1 d . . . . .
H14 H -0.146301 0.434204 0.317166 0.051 Uiso 1 1 calc R U . . .
C8 C 0.3279(5) 0.6049(2) 0.22617(11) 0.0413(5) Uani 1 1 d . . . . .
C13 C -0.8781(7) 0.3669(3) 0.47599(17) 0.0678(9) Uani 1 1 d . . . . .
H13A H -0.867775 0.308481 0.445858 0.102 Uiso 1 1 calc R U . . .
H13B H -1.063361 0.389319 0.480431 0.102 Uiso 1 1 calc R U . . .
H13C H -0.810298 0.343795 0.517115 0.102 Uiso 1 1 calc R U . . .
H1 H -0.138(8) 0.700(3) 0.3575(17) 0.102 Uiso 1 1 d D U . . .
H2A H 0.182(9) 0.469(2) 0.254(2) 0.102 Uiso 1 1 d D U . . .
O3A O 0.684(2) 0.6182(7) 0.1487(5) 0.0525(18) Uani 0.677(13) 1 d D U P A 1
C9A C 0.519(8) 0.5522(19) 0.1835(18) 0.040(3) Uani 0.677(13) 1 d D U P A 1
C10A C 0.570(3) 0.4484(9) 0.1635(4) 0.0568(19) Uani 0.677(13) 1 d D U P A 1
H10A H 0.479473 0.386897 0.176913 0.068 Uiso 0.677(13) 1 calc R U P A 1
C11A C 0.7884(16) 0.4527(6) 0.1184(4) 0.0560(19) Uani 0.677(13) 1 d D U P A 1
H11A H 0.873730 0.394798 0.098597 0.067 Uiso 0.677(13) 1 calc R U P A 1
C12A C 0.8451(18) 0.5564(8) 0.1104(4) 0.0570(17) Uani 0.677(13) 1 d D U P A 1
H12A H 0.976679 0.583027 0.082504 0.068 Uiso 0.677(13) 1 calc R U P A 1
O3B O 0.548(3) 0.4479(12) 0.1868(6) 0.061(3) Uani 0.323(13) 1 d D U P A 2
C9B C 0.513(18) 0.555(4) 0.178(4) 0.045(7) Uani 0.323(13) 1 d D U P A 2
C10B C 0.689(9) 0.602(3) 0.1350(16) 0.061(5) Uani 0.323(13) 1 d D U P A 2
H10B H 0.712844 0.673432 0.123858 0.073 Uiso 0.323(13) 1 calc R U P A 2
C11B C 0.824(4) 0.5065(18) 0.1118(9) 0.067(5) Uani 0.323(13) 1 d D U P A 2
H11B H 0.963505 0.506180 0.081563 0.080 Uiso 0.323(13) 1 calc R U P A 2
C12B C 0.724(4) 0.4205(14) 0.1393(8) 0.064(4) Uani 0.323(13) 1 d D U P A 2
H12B H 0.767677 0.350406 0.127868 0.077 Uiso 0.323(13) 1 calc R U P A 2
O4 O 0.1700(5) 0.31371(15) 0.26038(14) 0.0693(7) Uani 1 1 d D . . . .
H4A H 0.308(7) 0.277(3) 0.268(2) 0.104 Uiso 1 1 d D U . . .
H4B H 0.025(7) 0.274(3) 0.258(2) 0.104 Uiso 1 1 d D U . . .

loop_
_atom_site_aniso_label
_atom_site_aniso_U_11
_atom_site_aniso_U_22
_atom_site_aniso_U_33
_atom_site_aniso_U_23
_atom_site_aniso_U_13
_atom_site_aniso_U_12
O1 0.0684(15) 0.0474(11) 0.0650(12) -0.0046(9) 0.0117(11) -0.0047(10)
O2 0.0491(11) 0.0368(10) 0.0930(15) -0.0018(9) 0.0150(12) -0.0022(9)
N1 0.0368(10) 0.0446(11) 0.0426(9) -0.0022(8) 0.0018(9) 0.0043(10)
N2 0.0396(11) 0.0384(10) 0.0457(10) -0.0031(8) 0.0062(9) 0.0015(9)
C1 0.0449(14) 0.0456(14) 0.0438(12) 0.0008(10) -0.0021(11) 0.0016(11)
C2 0.0573(17) 0.0582(16) 0.0475(13) -0.0048(12) 0.0038(13) 0.0106(14)
C3 0.0461(16) 0.076(2) 0.0452(13) 0.0057(13) 0.0067(12) 0.0114(14)
C4 0.0383(13) 0.0631(16) 0.0473(12) 0.0113(12) -0.0004(11) 0.0040(12)
C5 0.0411(13) 0.0503(14) 0.0488(13) 0.0033(11) -0.0014(11) 0.0034(12)
C6 0.0352(12) 0.0456(13) 0.0409(11) 0.0015(10) -0.0019(10) 0.0050(11)
C7 0.0425(13) 0.0413(12) 0.0434(11) -0.0010(10) 0.0029(11) 0.0041(12)
C8 0.0345(12) 0.0402(12) 0.0493(12) -0.0003(10) 0.0016(11) 0.0007(11)
C13 0.0527(18) 0.075(2) 0.0755(19) 0.0215(16) 0.0074(16) -0.0034(16)
O3A 0.050(2) 0.060(3) 0.048(4) 0.002(2) 0.016(3) 0.002(2)
C9A 0.034(5) 0.045(5) 0.042(5) 0.003(3) -0.001(4) -0.001(4)
C10A 0.069(4) 0.047(3) 0.055(4) -0.010(3) 0.015(4) -0.002(3)
C11A 0.052(4) 0.063(5) 0.054(4) -0.007(4) 0.014(3) 0.004(4)
C12A 0.051(3) 0.070(5) 0.050(3) 0.000(3) 0.012(2) 0.003(4)
O3B 0.066(5) 0.053(5) 0.064(8) -0.012(5) 0.008(6) 0.009(4)
C9B 0.040(13) 0.047(9) 0.046(14) 0.000(8) 0.001(10) 0.001(8)
C10B 0.067(9) 0.074(9) 0.042(9) -0.012(6) 0.022(7) -0.009(8)
C11B 0.066(8) 0.078(11) 0.056(7) -0.014(11) 0.014(5) 0.004(11)
C12B 0.069(9) 0.069(8) 0.054(8) -0.015(6) 0.016(6) 0.010(7)
O4 0.0543(12) 0.0365(10) 0.1170(19) -0.0018(11) 0.0137(14) 0.0000(9)

loop_
_atom_type_symbol
_atom_type_description
_atom_type_scat_dispersion_real
_atom_type_scat_dispersion_imag
_atom_type_scat_source
C C 0.0033 0.0016 'International Tables Vol C Tables 4.2.6.8 and 6.1.1.4'
H H 0.0000 0.0000 'International Tables Vol C Tables 4.2.6.8 and 6.1.1.4'
N N 0.0061 0.0033 'International Tables Vol C Tables 4.2.6.8 and 6.1.1.4'
O O 0.0106 0.0060 'International Tables Vol C Tables 4.2.6.8 and 6.1.1.4'

loop_
_geom_angle_atom_site_label_1
_geom_angle_atom_site_label_2
_geom_angle_atom_site_label_3
_geom_angle
_geom_angle_site_symmetry_1
_geom_angle_site_symmetry_3
_geom_angle_publ_flag
C7 N1 N2 114.4(2) . . ?
C8 N2 N1 120.1(2) . . ?
O1 C1 C2 118.4(2) . . ?
O1 C1 C6 122.6(2) . . ?
C2 C1 C6 118.9(2) . . ?
C3 C2 C1 121.0(3) . . ?
C2 C3 C4 121.7(3) . . ?
C5 C4 C3 116.9(3) . . ?
C5 C4 C13 121.4(3) . . ?
C3 C4 C13 121.7(3) . . ?
C4 C5 C6 122.8(2) . . ?
C5 C6 C1 118.7(2) . . ?
C5 C6 C7 117.7(2) . . ?
C1 C6 C7 123.6(2) . . ?
N1 C7 C6 122.9(2) . . ?
O2 C8 N2 123.7(2) . . ?
O2 C8 C9A 121.9(11) . . ?
N2 C8 C9A 114.4(10) . . ?
O2 C8 C9B 120(2) . . ?
N2 C8 C9B 116(2) . . ?
C12A O3A C9A 108.5(12) . . ?
O3A C9A C10A 107.2(14) . . ?
O3A C9A C8 116.0(17) . . ?
C10A C9A C8 137(2) . . ?
C9A C10A C11A 107.5(12) . . ?
C12A C11A C10A 106.0(7) . . ?
C11A C12A O3A 110.6(8) . . ?
C9B O3B C12B 104(2) . . ?
O3B C9B C10B 115(3) . . ?
O3B C9B C8 114(3) . . ?
C10B C9B C8 130(4) . . ?
C9B C10B C11B 99(3) . . ?
C12B C11B C10B 111(2) . . ?
C11B C12B O3B 110.6(14) . . ?

loop_
_geom_bond_atom_site_label_1
_geom_bond_atom_site_label_2
_geom_bond_distance
_geom_bond_site_symmetry_2
_geom_bond_publ_flag
O1 C1 1.351(3) . ?
O2 C8 1.237(3) . ?
N1 C7 1.287(3) . ?
N1 N2 1.379(3) . ?
N2 C8 1.343(3) . ?
C1 C2 1.387(4) . ?
C1 C6 1.405(4) . ?
C2 C3 1.376(4) . ?
C3 C4 1.398(4) . ?
C4 C5 1.385(4) . ?
C4 C13 1.502(4) . ?
C5 C6 1.399(4) . ?
C6 C7 1.443(3) . ?
C8 C9A 1.450(19) . ?
C8 C9B 1.48(4) . ?
O3A C12A 1.362(8) . ?
O3A C9A 1.36(2) . ?
C9A C10A 1.38(2) . ?
C10A C11A 1.425(10) . ?
C11A C12A 1.332(9) . ?
O3B C9B 1.35(4) . ?
O3B C12B 1.357(14) . ?
C9B C10B 1.38(4) . ?
C10B C11B 1.44(2) . ?
C11B C12B 1.309(18) . ?
